data_1566045
loop_
_publ_author_name
'Volla, Chandra'
'Singh, Anurag'
'Shukla, Rahul Kumar'

_publ_section_title
;
 Rh(III)-Catalyzed [5+1] Annulation of 2-Alkenylanilides and
 2-Alkenylphenols with Allenyl Acetates
;
_journal_name_full 'Chemical Science'
_journal_paper_doi 10.1039/D1SC06097J
_journal_year 2022
_chemical_formula_moiety 'C26 H22 F3 N O2 S'
_chemical_formula_sum 'C26 H22 F3 N O2 S'
_chemical_formula_weight 469.52
_space_group_crystal_system orthorhombic
_space_group_IT_number 19
_space_group_name_Hall 'P 2ac 2ab'
_space_group_name_H-M_alt 'P 21 21 21'
_atom_sites_solution_hydrogens geom
_atom_sites_solution_primary direct
_audit_creation_date 2019-01-24
_audit_creation_method
;
Olex2 1.2-ac3
(compiled 2017.08.10 svn.r3458 for OlexSys, GUI svn.r5381)
;
_audit_update_record
;
2021-03-30 deposited with the CCDC.	2022-01-19 downloaded from the CCDC.
;
_cell_angle_alpha 90
_cell_angle_beta 90
_cell_angle_gamma 90
_cell_formula_units_Z 8
_cell_length_a 7.4436(3)
_cell_length_b 16.0587(6)
_cell_length_c 38.2012(18)
_cell_measurement_reflns_used 8512
_cell_measurement_temperature 150
_cell_measurement_theta_max 29.1620
_cell_measurement_theta_min 2.1120
_cell_volume 4566.4(3)
_computing_cell_refinement 'CrystalClear-SM Expert 2.0 r7 (Rigaku, 2011)'
_computing_data_collection 'CrystalClear-SM Expert 2.0 r7 (Rigaku, 2011)'
_computing_data_reduction 'CrystalClear-SM Expert 2.0 r7 (Rigaku, 2011)'
_computing_molecular_graphics 'Olex2 (Dolomanov et al., 2009)'
_computing_publication_material 'Olex2 (Dolomanov et al., 2009)'
_computing_structure_refinement 'ShelXL (Sheldrick, 2015)'
_computing_structure_solution 'ShelXT (Sheldrick, 2015)'
_diffrn_ambient_temperature 150
_diffrn_detector CCD
_diffrn_detector_area_resol_mean 28.5714
_diffrn_detector_type 'Rigaku Saturn724+'
_diffrn_measured_fraction_theta_full 0.999
_diffrn_measured_fraction_theta_max 0.999
_diffrn_measurement_details
;
List of Runs (angles in degrees, time in seconds):

  # Type    Start    End  Width  t~exp~   \w     \q     \k     \f   Frames
#--------------------------------------------------------------------------
  1  \w   -110.00   1.50   0.50    8.00    --  -20.00 -72.00 -36.00  223
  2  \w    -68.50  17.00   0.50    8.00    --  -20.00 -72.00 108.00  171
  3  \w    -31.00  -1.00   0.50    8.00    --  -20.00   0.00-108.00   60
  4  \w    -59.00 -27.50   0.50    8.00    --  -20.00  72.00-180.00   63
;
_diffrn_measurement_device 'AFC12 (Right): Kappa 3 circle'
_diffrn_measurement_device_type 'Rigaku Saturn724+ (2x2 bin mode)'
_diffrn_measurement_method 'profile data from \w-scans'
_diffrn_measurement_specimen_support 'Mitegen 50um'
_diffrn_orient_matrix_type 'CrysAlisPro convention (1999,Acta A55,543-557)'
_diffrn_orient_matrix_UB_11 0.0211015000
_diffrn_orient_matrix_UB_12 -0.0428634000
_diffrn_orient_matrix_UB_13 -0.0018445000
_diffrn_orient_matrix_UB_21 -0.0022562000
_diffrn_orient_matrix_UB_22 -0.0047501000
_diffrn_orient_matrix_UB_23 0.0184534000
_diffrn_orient_matrix_UB_31 -0.0928705000
_diffrn_orient_matrix_UB_32 -0.0096203000
_diffrn_orient_matrix_UB_33 -0.0008655000
_diffrn_radiation_collimation 0.3
_diffrn_radiation_monochromator Confocal
_diffrn_radiation_probe x-ray
_diffrn_radiation_type MoK\a
_diffrn_radiation_wavelength 0.71073
_diffrn_reflns_av_R_equivalents 0.1004
_diffrn_reflns_av_unetI/netI 0.1177
_diffrn_reflns_Laue_measured_fraction_full 0.999
_diffrn_reflns_Laue_measured_fraction_max 0.999
_diffrn_reflns_limit_h_max 8
_diffrn_reflns_limit_h_min -8
_diffrn_reflns_limit_k_max 19
_diffrn_reflns_limit_k_min -17
_diffrn_reflns_limit_l_max 45
_diffrn_reflns_limit_l_min -43
_diffrn_reflns_number 22474
_diffrn_reflns_point_group_measured_fraction_full 0.999
_diffrn_reflns_point_group_measured_fraction_max 0.999
_diffrn_reflns_theta_full 24.999
_diffrn_reflns_theta_max 24.999
_diffrn_reflns_theta_min 1.657
_diffrn_source 'Rotating Anode'
_diffrn_source_current 24.0
_diffrn_source_power 1.2
_diffrn_source_target Mo
_diffrn_source_type 'Rotating Anode'
_diffrn_source_voltage 50.0
_exptl_absorpt_coefficient_mu 0.181
_exptl_absorpt_correction_T_max 1.00000
_exptl_absorpt_correction_T_min 0.44122
_exptl_absorpt_correction_type multi-scan
_exptl_absorpt_process_details
;
CrysAlisPro 1.171.39.46 (Rigaku Oxford Diffraction, 2018)
Empirical absorption correction using spherical harmonics,
 implemented in SCALE3 ABSPACK scaling algorithm.
;
_exptl_crystal_colour colourless
_exptl_crystal_colour_primary colourless
_exptl_crystal_density_diffrn 1.347
_exptl_crystal_description block
_exptl_crystal_F_000 1937
_exptl_crystal_size_max 0.2
_exptl_crystal_size_mid 0.15
_exptl_crystal_size_min 0.031
_refine_diff_density_max 0.493
_refine_diff_density_min -0.591
_refine_diff_density_rms 0.167
_refine_ls_abs_structure_details
;
 Flack x determined using 1568 quotients [(I+)-(I-)]/[(I+)+(I-)]
 (Parsons, Flack and Wagner, Acta Cryst. B69 (2013) 249-259).
;
_refine_ls_abs_structure_Flack 0.57(11)
_refine_ls_extinction_method none
_refine_ls_goodness_of_fit_ref 1.095
_refine_ls_hydrogen_treatment constr
_refine_ls_matrix_type full
_refine_ls_number_parameters 599
_refine_ls_number_reflns 8010
_refine_ls_number_restraints 0
_refine_ls_restrained_S_all 1.095
_refine_ls_R_factor_all 0.1039
_refine_ls_R_factor_gt 0.0655
_refine_ls_shift/su_max 0.000
_refine_ls_shift/su_mean 0.000
_refine_ls_structure_factor_coef Fsqd
_refine_ls_weighting_details 'w=1/[\s^2^(Fo^2^)+(0.0792P)^2^+1.0088P] where P=(Fo^2^+2Fc^2^)/3'
_refine_ls_weighting_scheme calc
_refine_ls_wR_factor_gt 0.1421
_refine_ls_wR_factor_ref 0.1966
_reflns_Friedel_coverage 0.760
_reflns_Friedel_fraction_full 0.998
_reflns_Friedel_fraction_max 0.998
_reflns_number_gt 5564
_reflns_number_total 8010
_reflns_threshold_expression 'I > 2\s(I)'
_cod_data_source_file d1sc06097j2.cif
_cod_data_source_block cmrv-as-415_mo
_cod_depositor_comments
;

2022-05-30
Z value and formula fixed to values more according to usual
chemical conventions.                 miguel
;
_cod_original_formula_sum 'C52 H44 F0.25 N2 O10 S2'
_cod_original_formula_weight 925.76
_cod_original_formula_moiety '2(C26 H22 F3 N O2 S)'
_cod_original_formula_units_Z 4
_cod_database_code 1566045
_shelx_shelxl_version_number 2014/7
_shelx_space_group_comment
;
The symmetry employed for this shelxl refinement is uniquely defined
by the following loop, which should always be used as a source of
symmetry information in preference to the above space-group names.
They are only intended as comments.
;
_reflns_odcompleteness_completeness 93.11
_reflns_odcompleteness_iscentric 1
_reflns_odcompleteness_theta 31.11
_olex2_refinement_description
;
1. Fixed Uiso
 At 1.2 times of:
  All C(H) groups
 At 1.5 times of:
  All C(H,H,H) groups
2.a Aromatic/amide H refined with riding coordinates:
 C17(H17), C37(H37), C5(H5), C30(H30), C11(H11), C2(H2), C31(H31), C43(H43),
 C13(H13), C29(H29), C1(H1), C38(H38), C50(H50), C14(H14), C39(H39), C24(H24),
 C3(H3), C27(H27), C21(H21), C12(H12), C40(H40), C4(H4), C34(H34), C28(H28),
 C9(H9), C47(H47), C22(H22), C49(H49), C48(H48), C23(H23), C8(H8), C35(H35)
2.b Idealised Me refined as rotating group:
 C45(H45A,H45B,H45C), C19(H19A,H19B,H19C), C16(H16A,H16B,H16C), C42(H42A,H42B,
 H42C)
;
_olex2_submission_special_instructions 'No special instructions were received'
_oxdiff_exptl_absorpt_empirical_details
;
Empirical correction (ABSPACK) includes:
- Absorption correction using spherical harmonics
- Frame scaling
- Detector area scaling
;
_oxdiff_exptl_absorpt_empirical_full_max 1.734
_oxdiff_exptl_absorpt_empirical_full_min 0.603

loop_
_space_group_symop_operation_xyz
'x, y, z'
'-x+1/2, -y, z+1/2'
'-x, y+1/2, -z+1/2'
'x+1/2, -y+1/2, -z'

loop_
_atom_site_label
_atom_site_type_symbol
_atom_site_fract_x
_atom_site_fract_y
_atom_site_fract_z
_atom_site_U_iso_or_equiv
_atom_site_adp_type
_atom_site_occupancy
_atom_site_site_symmetry_order
_atom_site_calc_flag
_atom_site_refinement_flags_posn
_atom_site_refinement_flags_adp
_atom_site_refinement_flags_occupancy
_atom_site_disorder_assembly
_atom_site_disorder_group
S2 S -0.0222(2) 0.74664(10) 0.82576(5) 0.0235(4) Uani 1 1 d . . . . .
S1 S 0.4728(2) 0.75202(11) 0.66558(5) 0.0268(5) Uani 1 1 d . . . . .
F3 F 0.7346(6) 0.7757(3) 0.71059(13) 0.0433(13) Uani 1 1 d . . . . .
F7 F -0.0330(7) 0.8262(3) 0.76710(13) 0.0497(14) Uani 1 1 d . . . . .
F1 F 0.4762(7) 0.8232(3) 0.72647(12) 0.0473(13) Uani 1 1 d . . . . .
F6 F 0.0291(8) 0.6956(3) 0.76139(12) 0.0475(14) Uani 1 1 d . . . . .
F2 F 0.5306(8) 0.6912(3) 0.72838(13) 0.0510(14) Uani 1 1 d . . . . .
F8 F 0.2306(6) 0.7811(3) 0.77997(12) 0.0445(13) Uani 1 1 d . . . . .
O4 O 0.0302(7) 0.8200(3) 0.84384(13) 0.0300(13) Uani 1 1 d . . . . .
O2 O 0.2894(6) 0.7313(3) 0.67058(16) 0.0398(15) Uani 1 1 d . . . . .
O1 O 0.5224(7) 0.8281(3) 0.64921(14) 0.0356(14) Uani 1 1 d . . . . .
O3 O -0.2073(7) 0.7277(3) 0.82161(15) 0.0368(14) Uani 1 1 d . . . . .
N2 N 0.0784(7) 0.6658(3) 0.84158(15) 0.0204(14) Uani 1 1 d . . . . .
N1 N 0.5736(7) 0.6750(3) 0.64690(16) 0.0204(14) Uani 1 1 d . . . . .
C10 C 0.8200(10) 0.4967(4) 0.5657(2) 0.0280(18) Uani 1 1 d . . . . .
C46 C 0.1237(10) 0.5376(4) 0.80938(19) 0.0248(17) Uani 1 1 d . . . . .
C17 C 0.8750(10) 0.6326(4) 0.66463(19) 0.0269(18) Uani 1 1 d . . . . .
H17 H 0.9932 0.6515 0.6696 0.032 Uiso 1 1 calc R . . . .
C44 C 0.3066(10) 0.5682(4) 0.8007(2) 0.0270(18) Uani 1 1 d . . . . .
C37 C 0.3666(10) 0.4609(5) 0.9320(2) 0.0300(18) Uani 1 1 d . . . . .
H37 H 0.3930 0.4469 0.9084 0.036 Uiso 1 1 calc R . . . .
C5 C 0.6632(10) 0.3469(5) 0.44873(19) 0.0299(18) Uani 1 1 d . . . . .
H5 H 0.5902 0.3954 0.4491 0.036 Uiso 1 1 calc R . . . .
C51 C 0.0103(10) 0.5853(4) 0.83049(18) 0.0218(16) Uani 1 1 d . . . . .
C32 C 0.3167(10) 0.3468(4) 1.01819(19) 0.0252(17) Uani 1 1 d . . . . .
C30 C 0.1855(10) 0.2824(5) 1.0689(2) 0.0312(18) Uani 1 1 d . . . . .
H30 H 0.1027 0.2852 1.0878 0.037 Uiso 1 1 calc R . . . .
C11 C 0.8634(10) 0.4118(5) 0.5683(2) 0.0304(18) Uani 1 1 d . . . . .
H11 H 0.9014 0.3900 0.5902 0.036 Uiso 1 1 calc R . . . .
C2 C 0.8758(11) 0.2062(5) 0.4465(2) 0.0327(19) Uani 1 1 d . . . . .
H2 H 0.9497 0.1580 0.4457 0.039 Uiso 1 1 calc R . . . .
C31 C 0.1990(10) 0.3490(5) 1.04600(19) 0.0280(18) Uani 1 1 d . . . . .
H31 H 0.1260 0.3968 1.0495 0.034 Uiso 1 1 calc R . . . .
C00R C 0.0564(11) 0.7622(4) 0.7813(2) 0.0312(19) Uani 1 1 d . . . . .
C43 C 0.3768(10) 0.6267(4) 0.82043(19) 0.0252(17) Uani 1 1 d . . . . .
H43 H 0.4925 0.6480 0.8150 0.030 Uiso 1 1 calc R . . . .
C6 C 0.7842(10) 0.3319(4) 0.4764(2) 0.0263(17) Uani 1 1 d . . . . .
C13 C 0.8297(9) 0.5470(4) 0.5974(2) 0.0290(18) Uani 1 1 d . . . . .
H13 H 0.8843 0.5215 0.6172 0.035 Uiso 1 1 calc R . . . .
C29 C 0.2899(10) 0.2123(5) 1.0648(2) 0.035(2) Uani 1 1 d . . . . .
H29 H 0.2786 0.1663 1.0803 0.041 Uiso 1 1 calc R . . . .
C1 C 0.8900(10) 0.2608(5) 0.4741(2) 0.0314(19) Uani 1 1 d . . . . .
H1 H 0.9743 0.2495 0.4922 0.038 Uiso 1 1 calc R . . . .
C38 C 0.3672(10) 0.3992(5) 0.95714(19) 0.0291(18) Uani 1 1 d . . . . .
H38 H 0.3987 0.3441 0.9506 0.035 Uiso 1 1 calc R . . . .
C50 C -0.1533(10) 0.5561(4) 0.8418(2) 0.0300(18) Uani 1 1 d . . . . .
H50 H -0.2263 0.5891 0.8568 0.036 Uiso 1 1 calc R . . . .
C14 C 0.7703(9) 0.6249(5) 0.6019(2) 0.0282(18) Uani 1 1 d . . . . .
H14 H 0.7220 0.6521 0.5819 0.034 Uiso 1 1 calc R . . . .
C39 C 0.3230(10) 0.6098(4) 0.9137(2) 0.0303(19) Uani 1 1 d . . . . .
H39 H 0.3495 0.6651 0.9209 0.036 Uiso 1 1 calc R . . . .
C36 C 0.3282(10) 0.5434(4) 0.94057(19) 0.0265(17) Uani 1 1 d . . . . .
C24 C 0.3445(10) 0.5631(4) 0.6450(2) 0.0299(19) Uani 1 1 d . . . . .
H24 H 0.2696 0.5978 0.6311 0.036 Uiso 1 1 calc R . . . .
C7 C 0.7963(10) 0.3890(4) 0.5068(2) 0.0251(17) Uani 1 1 d . . . . .
C3 C 0.7532(10) 0.2211(5) 0.4193(2) 0.0304(18) Uani 1 1 d . . . . .
H3 H 0.7420 0.1835 0.4003 0.036 Uiso 1 1 calc R . . . .
C25 C 0.5103(9) 0.5915(4) 0.65604(19) 0.0237(17) Uani 1 1 d . . . . .
C45 C 0.4069(12) 0.5314(5) 0.7699(2) 0.041(2) Uani 1 1 d . . . . .
H45A H 0.4233 0.4715 0.7736 0.062 Uiso 1 1 calc GR . . . .
H45B H 0.5245 0.5583 0.7677 0.062 Uiso 1 1 calc GR . . . .
H45C H 0.3376 0.5405 0.7484 0.062 Uiso 1 1 calc GR . . . .
C27 C 0.4264(10) 0.2775(5) 1.0146(2) 0.0326(19) Uani 1 1 d . . . . .
H27 H 0.5129 0.2756 0.9963 0.039 Uiso 1 1 calc R . . . .
C21 C 0.5632(10) 0.4612(4) 0.6845(2) 0.0299(19) Uani 1 1 d . . . . .
H21 H 0.6373 0.4258 0.6982 0.036 Uiso 1 1 calc R . . . .
C12 C 0.8523(10) 0.3598(5) 0.5400(2) 0.0319(19) Uani 1 1 d . . . . .
H12 H 0.8829 0.3027 0.5428 0.038 Uiso 1 1 calc R . . . .
C40 C 0.2842(10) 0.5970(5) 0.88081(19) 0.0271(17) Uani 1 1 d . . . . .
H40 H 0.2581 0.5411 0.8744 0.033 Uiso 1 1 calc R . . . .
C19 C 0.9094(11) 0.5305(5) 0.7132(2) 0.040(2) Uani 1 1 d . . . . .
H19A H 0.9325 0.4720 0.7074 0.059 Uiso 1 1 calc GR . . . .
H19B H 0.8391 0.5336 0.7348 0.059 Uiso 1 1 calc GR . . . .
H19C H 1.0240 0.5596 0.7164 0.059 Uiso 1 1 calc GR . . . .
C4 C 0.6494(10) 0.2918(5) 0.4211(2) 0.0348(19) Uani 1 1 d . . . . .
H4 H 0.5663 0.3031 0.4028 0.042 Uiso 1 1 calc R . . . .
C41 C 0.2760(9) 0.6605(4) 0.8517(2) 0.0253(17) Uani 1 1 d . . . . .
C34 C 0.2869(10) 0.4978(4) 1.0009(2) 0.0287(19) Uani 1 1 d . . . . .
H34 H 0.2600 0.5116 1.0245 0.034 Uiso 1 1 calc R . . . .
C33 C 0.3230(10) 0.4155(4) 0.9917(2) 0.0255(17) Uani 1 1 d . . . . .
C28 C 0.4107(11) 0.2105(5) 1.0377(2) 0.034(2) Uani 1 1 d . . . . .
H28 H 0.4848 0.1629 1.0346 0.041 Uiso 1 1 calc R . . . .
C18 C 0.8067(10) 0.5705(4) 0.68399(19) 0.0249(17) Uani 1 1 d . . . . .
C9 C 0.7663(10) 0.5271(5) 0.5327(2) 0.0299(19) Uani 1 1 d . . . . .
H9 H 0.7386 0.5844 0.5301 0.036 Uiso 1 1 calc R . . . .
C47 C 0.0609(12) 0.4593(4) 0.7989(2) 0.036(2) Uani 1 1 d . . . . .
H47 H 0.1326 0.4255 0.7841 0.043 Uiso 1 1 calc R . . . .
C15 C 0.7730(9) 0.6732(4) 0.6356(2) 0.0247(17) Uani 1 1 d . . . . .
C20 C 0.6261(10) 0.5403(4) 0.6757(2) 0.0278(18) Uani 1 1 d . . . . .
C22 C 0.3976(10) 0.4329(5) 0.6740(2) 0.039(2) Uani 1 1 d . . . . .
H22 H 0.3587 0.3786 0.6803 0.046 Uiso 1 1 calc R . . . .
C16 C 0.8504(10) 0.7603(4) 0.6277(2) 0.0329(19) Uani 1 1 d . . . . .
H16A H 0.7775 0.7875 0.6097 0.049 Uiso 1 1 calc GR . . . .
H16B H 0.9744 0.7549 0.6194 0.049 Uiso 1 1 calc GR . . . .
H16C H 0.8486 0.7940 0.6491 0.049 Uiso 1 1 calc GR . . . .
C49 C -0.2104(11) 0.4780(5) 0.8313(2) 0.038(2) Uani 1 1 d . . . . .
H49 H -0.3236 0.4576 0.8389 0.046 Uiso 1 1 calc R . . . .
C48 C -0.1066(12) 0.4305(5) 0.8102(2) 0.042(2) Uani 1 1 d . . . . .
H48 H -0.1477 0.3771 0.8030 0.050 Uiso 1 1 calc R . . . .
C23 C 0.2879(11) 0.4839(5) 0.6542(2) 0.037(2) Uani 1 1 d . . . . .
H23 H 0.1732 0.4646 0.6469 0.045 Uiso 1 1 calc R . . . .
C42 C 0.3556(10) 0.7444(4) 0.86277(19) 0.0295(17) Uani 1 1 d . . . . .
H42A H 0.3554 0.7826 0.8428 0.044 Uiso 1 1 calc GR . . . .
H42B H 0.4792 0.7362 0.8709 0.044 Uiso 1 1 calc GR . . . .
H42C H 0.2832 0.7681 0.8817 0.044 Uiso 1 1 calc GR . . . .
C8 C 0.7534(10) 0.4740(5) 0.5041(2) 0.0300(19) Uani 1 1 d . . . . .
H8 H 0.7148 0.4957 0.4822 0.036 Uiso 1 1 calc R . . . .
C35 C 0.2904(10) 0.5600(5) 0.9753(2) 0.0308(19) Uani 1 1 d . . . . .
H35 H 0.2658 0.6158 0.9820 0.037 Uiso 1 1 calc R . . . .
C26 C 0.5592(11) 0.7599(5) 0.7101(2) 0.036(2) Uani 1 1 d . . . . .

loop_
_atom_site_aniso_label
_atom_site_aniso_U_11
_atom_site_aniso_U_22
_atom_site_aniso_U_33
_atom_site_aniso_U_23
_atom_site_aniso_U_13
_atom_site_aniso_U_12
S2 0.0216(9) 0.0201(9) 0.0287(10) 0.0007(8) -0.0010(8) 0.0019(8)
S1 0.0214(9) 0.0217(9) 0.0374(12) -0.0041(9) 0.0015(8) 0.0027(8)
F3 0.039(3) 0.045(3) 0.046(3) -0.010(2) -0.012(2) -0.009(2)
F7 0.076(4) 0.033(3) 0.040(3) 0.011(2) -0.018(3) 0.003(3)
F1 0.063(3) 0.032(2) 0.046(3) -0.018(2) 0.020(3) -0.003(3)
F6 0.084(4) 0.028(2) 0.030(3) -0.005(2) -0.008(3) 0.000(3)
F2 0.084(4) 0.030(2) 0.039(3) 0.003(2) 0.009(3) -0.007(3)
F8 0.049(3) 0.048(3) 0.037(3) 0.007(2) 0.008(2) -0.008(2)
O4 0.034(3) 0.021(2) 0.035(3) -0.004(2) -0.004(3) 0.003(2)
O2 0.019(3) 0.033(3) 0.067(4) -0.013(3) 0.005(3) 0.003(2)
O1 0.041(3) 0.023(3) 0.043(4) 0.004(2) 0.007(3) 0.003(3)
O3 0.018(3) 0.029(3) 0.063(4) 0.006(3) -0.005(3) 0.002(2)
N2 0.021(3) 0.018(3) 0.023(3) -0.004(3) -0.003(3) -0.001(2)
N1 0.016(3) 0.017(3) 0.028(4) -0.003(3) 0.000(2) 0.002(2)
C10 0.025(4) 0.034(4) 0.025(5) -0.001(4) 0.004(3) 0.000(4)
C46 0.033(4) 0.017(3) 0.025(4) -0.002(3) -0.008(4) -0.002(3)
C17 0.021(4) 0.032(4) 0.027(5) -0.006(4) -0.004(3) 0.003(3)
C44 0.027(4) 0.026(4) 0.027(5) 0.009(4) 0.005(4) 0.006(3)
C37 0.033(4) 0.036(4) 0.020(4) 0.003(4) -0.001(4) 0.003(4)
C5 0.024(4) 0.034(4) 0.031(5) 0.006(4) -0.001(3) 0.002(4)
C51 0.027(4) 0.015(3) 0.024(4) 0.001(3) -0.007(3) 0.000(3)
C32 0.026(4) 0.032(4) 0.017(4) 0.003(3) -0.001(3) -0.002(4)
C30 0.029(4) 0.043(4) 0.021(4) 0.003(4) 0.004(3) -0.006(4)
C11 0.034(4) 0.034(4) 0.023(4) 0.004(4) 0.002(4) 0.010(4)
C2 0.036(5) 0.031(4) 0.031(5) 0.000(4) 0.003(4) -0.003(4)
C31 0.026(4) 0.032(4) 0.025(4) 0.000(4) -0.001(3) 0.005(4)
C00R 0.045(5) 0.019(4) 0.030(5) 0.002(4) -0.009(4) 0.000(4)
C43 0.018(4) 0.028(4) 0.029(5) 0.004(4) 0.002(3) 0.001(3)
C6 0.021(4) 0.027(4) 0.031(5) 0.007(4) 0.003(3) -0.004(3)
C13 0.020(4) 0.036(4) 0.031(5) -0.001(4) 0.003(3) 0.003(3)
C29 0.032(5) 0.040(5) 0.032(5) 0.006(4) -0.003(4) -0.005(4)
C1 0.024(4) 0.037(4) 0.033(5) 0.002(4) 0.002(3) -0.006(4)
C38 0.034(4) 0.027(4) 0.026(5) -0.002(4) -0.003(4) 0.008(4)
C50 0.022(4) 0.029(4) 0.039(5) 0.004(4) -0.007(4) -0.003(3)
C14 0.022(4) 0.039(4) 0.024(4) -0.002(4) 0.004(3) 0.005(3)
C39 0.032(4) 0.022(4) 0.037(5) 0.002(4) -0.003(4) -0.001(3)
C36 0.033(4) 0.026(4) 0.021(4) 0.000(3) -0.002(3) 0.001(3)
C24 0.024(4) 0.026(4) 0.039(5) -0.006(4) 0.002(4) -0.001(3)
C7 0.022(4) 0.024(4) 0.030(5) -0.001(3) 0.002(3) -0.001(3)
C3 0.030(4) 0.038(4) 0.024(4) -0.005(4) 0.005(4) -0.010(4)
C25 0.018(4) 0.022(3) 0.032(4) -0.005(3) 0.008(3) -0.003(3)
C45 0.046(5) 0.036(4) 0.042(6) 0.001(4) 0.014(4) 0.014(4)
C27 0.023(4) 0.038(4) 0.036(5) 0.005(4) 0.001(3) 0.010(3)
C21 0.036(5) 0.018(4) 0.036(5) 0.002(4) 0.005(4) 0.008(3)
C12 0.030(4) 0.031(4) 0.035(5) 0.001(4) -0.003(4) 0.004(4)
C40 0.034(4) 0.029(4) 0.019(4) 0.001(4) -0.008(3) 0.001(3)
C19 0.045(5) 0.034(4) 0.040(6) 0.007(4) -0.012(4) 0.007(4)
C4 0.029(4) 0.050(5) 0.026(5) -0.002(4) -0.006(4) -0.004(4)
C41 0.020(4) 0.030(4) 0.026(4) 0.001(3) -0.008(3) -0.002(3)
C34 0.026(4) 0.035(5) 0.026(5) 0.002(4) 0.000(3) 0.001(4)
C33 0.020(4) 0.028(4) 0.028(4) 0.004(4) -0.003(3) 0.002(3)
C28 0.036(5) 0.026(4) 0.040(5) -0.002(4) -0.004(4) 0.003(4)
C18 0.024(4) 0.026(4) 0.025(4) -0.003(3) 0.003(3) 0.007(3)
C9 0.029(4) 0.031(4) 0.030(5) 0.004(4) 0.004(4) 0.007(4)
C47 0.061(6) 0.021(4) 0.026(5) 0.001(4) -0.012(4) 0.005(4)
C15 0.020(4) 0.025(4) 0.029(5) 0.004(4) 0.004(3) 0.005(3)
C20 0.032(4) 0.023(4) 0.028(5) -0.005(4) 0.002(4) 0.000(3)
C22 0.032(5) 0.021(4) 0.063(6) -0.007(4) 0.014(5) -0.006(4)
C16 0.030(4) 0.032(4) 0.036(5) -0.004(4) 0.007(4) -0.001(4)
C49 0.032(5) 0.028(4) 0.055(6) 0.011(4) -0.005(4) -0.014(4)
C48 0.053(6) 0.022(4) 0.051(6) 0.001(4) -0.015(5) -0.015(4)
C23 0.022(4) 0.034(4) 0.056(6) -0.005(4) 0.000(4) -0.004(4)
C42 0.023(4) 0.032(4) 0.033(5) 0.001(4) -0.005(3) 0.001(4)
C8 0.031(5) 0.033(4) 0.025(5) -0.001(4) 0.001(4) 0.007(4)
C35 0.025(4) 0.031(4) 0.036(5) -0.006(4) -0.004(4) 0.007(3)
C26 0.048(5) 0.030(4) 0.032(5) -0.008(4) 0.006(4) -0.003(4)

loop_
_atom_type_symbol
_atom_type_description
_atom_type_scat_dispersion_real
_atom_type_scat_dispersion_imag
_atom_type_scat_source
C C 0.0033 0.0016 'International Tables Vol C Tables 4.2.6.8 and 6.1.1.4'
H H 0.0000 0.0000 'International Tables Vol C Tables 4.2.6.8 and 6.1.1.4'
N N 0.0061 0.0033 'International Tables Vol C Tables 4.2.6.8 and 6.1.1.4'
O O 0.0106 0.0060 'International Tables Vol C Tables 4.2.6.8 and 6.1.1.4'
S S 0.1246 0.1234 'International Tables Vol C Tables 4.2.6.8 and 6.1.1.4'
F F 0.0171 0.0103 'International Tables Vol C Tables 4.2.6.8 and 6.1.1.4'

loop_
_geom_angle_atom_site_label_1
_geom_angle_atom_site_label_2
_geom_angle_atom_site_label_3
_geom_angle
_geom_angle_site_symmetry_1
_geom_angle_site_symmetry_3
_geom_angle_publ_flag
O4 S2 N2 110.9(3) . . ?
O4 S2 C00R 104.7(3) . . ?
O3 S2 O4 119.9(3) . . ?
O3 S2 N2 108.6(3) . . ?
O3 S2 C00R 103.8(4) . . ?
N2 S2 C00R 108.1(3) . . ?
O2 S1 O1 120.7(3) . . ?
O2 S1 N1 109.1(3) . . ?
O2 S1 C26 103.3(4) . . ?
O1 S1 N1 110.1(3) . . ?
O1 S1 C26 105.0(4) . . ?
N1 S1 C26 107.6(3) . . ?
C51 N2 S2 116.4(4) . . ?
C51 N2 C41 111.2(5) . . ?
C41 N2 S2 125.9(5) . . ?
C25 N1 S1 116.6(5) . . ?
C25 N1 C15 111.0(5) . . ?
C15 N1 S1 125.7(5) . . ?
C11 C10 C13 117.8(7) . . ?
C9 C10 C11 117.7(7) . . ?
C9 C10 C13 124.5(7) . . ?
C51 C46 C44 120.0(6) . . ?
C51 C46 C47 117.1(7) . . ?
C47 C46 C44 122.7(7) . . ?
C18 C17 H17 118.6 . . ?
C18 C17 C15 122.8(7) . . ?
C15 C17 H17 118.6 . . ?
C46 C44 C45 119.7(7) . . ?
C43 C44 C46 118.3(7) . . ?
C43 C44 C45 122.0(7) . . ?
C38 C37 H37 119.3 . . ?
C38 C37 C36 121.4(7) . . ?
C36 C37 H37 119.3 . . ?
C6 C5 H5 119.6 . . ?
C4 C5 H5 119.6 . . ?
C4 C5 C6 120.8(7) . . ?
C46 C51 N2 116.5(6) . . ?
C50 C51 N2 121.4(6) . . ?
C50 C51 C46 122.0(6) . . ?
C31 C32 C27 118.1(7) . . ?
C31 C32 C33 121.5(7) . . ?
C27 C32 C33 120.4(7) . . ?
C31 C30 H30 119.4 . . ?
C29 C30 H30 119.4 . . ?
C29 C30 C31 121.1(7) . . ?
C10 C11 H11 119.2 . . ?
C12 C11 C10 121.5(7) . . ?
C12 C11 H11 119.2 . . ?
C1 C2 H2 119.7 . . ?
C1 C2 C3 120.6(7) . . ?
C3 C2 H2 119.7 . . ?
C32 C31 C30 120.9(7) . . ?
C32 C31 H31 119.5 . . ?
C30 C31 H31 119.5 . . ?
F7 C00R S2 108.9(6) . . ?
F6 C00R S2 112.1(5) . . ?
F6 C00R F7 108.2(6) . . ?
F6 C00R F8 108.2(7) . . ?
F8 C00R S2 112.3(5) . . ?
F8 C00R F7 107.1(6) . . ?
C44 C43 H43 119.6 . . ?
C44 C43 C41 120.9(7) . . ?
C41 C43 H43 119.6 . . ?
C5 C6 C7 121.4(7) . . ?
C1 C6 C5 117.1(7) . . ?
C1 C6 C7 121.4(7) . . ?
C10 C13 H13 116.3 . . ?
C14 C13 C10 127.3(7) . . ?
C14 C13 H13 116.3 . . ?
C30 C29 H29 120.9 . . ?
C28 C29 C30 118.3(8) . . ?
C28 C29 H29 120.9 . . ?
C2 C1 C6 121.8(7) . . ?
C2 C1 H1 119.1 . . ?
C6 C1 H1 119.1 . . ?
C37 C38 H38 119.1 . . ?
C37 C38 C33 121.8(7) . . ?
C33 C38 H38 119.1 . . ?
C51 C50 H50 120.4 . . ?
C51 C50 C49 119.3(8) . . ?
C49 C50 H50 120.4 . . ?
C13 C14 H14 117.0 . . ?
C13 C14 C15 126.0(7) . . ?
C15 C14 H14 117.0 . . ?
C36 C39 H39 118.0 . . ?
C40 C39 H39 118.0 . . ?
C40 C39 C36 124.1(7) . . ?
C37 C36 C39 121.8(7) . . ?
C35 C36 C37 116.7(7) . . ?
C35 C36 C39 121.4(7) . . ?
C25 C24 H24 120.1 . . ?
C25 C24 C23 119.8(7) . . ?
C23 C24 H24 120.1 . . ?
C12 C7 C6 121.1(6) . . ?
C8 C7 C6 121.9(7) . . ?
C8 C7 C12 117.0(7) . . ?
C2 C3 H3 120.9 . . ?
C4 C3 C2 118.2(7) . . ?
C4 C3 H3 120.9 . . ?
C24 C25 N1 121.1(6) . . ?
C24 C25 C20 121.2(7) . . ?
C20 C25 N1 117.7(6) . . ?
C44 C45 H45A 109.5 . . ?
C44 C45 H45B 109.5 . . ?
C44 C45 H45C 109.5 . . ?
H45A C45 H45B 109.5 . . ?
H45A C45 H45C 109.5 . . ?
H45B C45 H45C 109.5 . . ?
C32 C27 H27 119.8 . . ?
C32 C27 C28 120.5(7) . . ?
C28 C27 H27 119.8 . . ?
C20 C21 H21 118.9 . . ?
C22 C21 H21 118.9 . . ?
C22 C21 C20 122.1(7) . . ?
C11 C12 C7 121.6(7) . . ?
C11 C12 H12 119.2 . . ?
C7 C12 H12 119.2 . . ?
C39 C40 H40 116.1 . . ?
C39 C40 C41 127.8(7) . . ?
C41 C40 H40 116.1 . . ?
H19A C19 H19B 109.5 . . ?
H19A C19 H19C 109.5 . . ?
H19B C19 H19C 109.5 . . ?
C18 C19 H19A 109.5 . . ?
C18 C19 H19B 109.5 . . ?
C18 C19 H19C 109.5 . . ?
C5 C4 H4 119.2 . . ?
C3 C4 C5 121.6(7) . . ?
C3 C4 H4 119.2 . . ?
N2 C41 C42 113.3(6) . . ?
C43 C41 N2 107.4(6) . . ?
C43 C41 C40 108.6(6) . . ?
C43 C41 C42 110.1(6) . . ?
C40 C41 N2 105.2(6) . . ?
C40 C41 C42 112.0(6) . . ?
C33 C34 H34 120.1 . . ?
C33 C34 C35 119.8(7) . . ?
C35 C34 H34 120.1 . . ?
C38 C33 C32 120.8(6) . . ?
C38 C33 C34 117.7(7) . . ?
C34 C33 C32 121.5(7) . . ?
C29 C28 C27 121.0(7) . . ?
C29 C28 H28 119.5 . . ?
C27 C28 H28 119.5 . . ?
C17 C18 C19 122.4(7) . . ?
C17 C18 C20 118.3(7) . . ?
C20 C18 C19 119.2(7) . . ?
C10 C9 H9 119.6 . . ?
C8 C9 C10 120.8(7) . . ?
C8 C9 H9 119.6 . . ?
C46 C47 H47 119.7 . . ?
C48 C47 C46 120.5(8) . . ?
C48 C47 H47 119.7 . . ?
C17 C15 N1 106.7(6) . . ?
C17 C15 C14 114.6(6) . . ?
C17 C15 C16 110.5(6) . . ?
C14 C15 N1 103.6(6) . . ?
C14 C15 C16 107.9(6) . . ?
C16 C15 N1 113.4(6) . . ?
C25 C20 C18 119.0(6) . . ?
C21 C20 C25 117.0(7) . . ?
C21 C20 C18 123.9(7) . . ?
C21 C22 H22 120.2 . . ?
C21 C22 C23 119.6(7) . . ?
C23 C22 H22 120.2 . . ?
C15 C16 H16A 109.5 . . ?
C15 C16 H16B 109.5 . . ?
C15 C16 H16C 109.5 . . ?
H16A C16 H16B 109.5 . . ?
H16A C16 H16C 109.5 . . ?
H16B C16 H16C 109.5 . . ?
C50 C49 H49 119.7 . . ?
C48 C49 C50 120.7(8) . . ?
C48 C49 H49 119.7 . . ?
C47 C48 H48 119.8 . . ?
C49 C48 C47 120.4(7) . . ?
C49 C48 H48 119.8 . . ?
C24 C23 H23 119.9 . . ?
C22 C23 C24 120.2(7) . . ?
C22 C23 H23 119.9 . . ?
C41 C42 H42A 109.5 . . ?
C41 C42 H42B 109.5 . . ?
C41 C42 H42C 109.5 . . ?
H42A C42 H42B 109.5 . . ?
H42A C42 H42C 109.5 . . ?
H42B C42 H42C 109.5 . . ?
C7 C8 H8 119.3 . . ?
C9 C8 C7 121.4(7) . . ?
C9 C8 H8 119.3 . . ?
C36 C35 C34 122.5(7) . . ?
C36 C35 H35 118.7 . . ?
C34 C35 H35 118.7 . . ?
F3 C26 S1 111.9(6) . . ?
F3 C26 F1 107.5(7) . . ?
F1 C26 S1 108.9(6) . . ?
F2 C26 S1 112.2(5) . . ?
F2 C26 F3 108.0(7) . . ?
F2 C26 F1 108.1(6) . . ?

loop_
_geom_bond_atom_site_label_1
_geom_bond_atom_site_label_2
_geom_bond_distance
_geom_bond_site_symmetry_2
_geom_bond_publ_flag
S2 O4 1.420(5) . ?
S2 O3 1.420(5) . ?
S2 N2 1.616(6) . ?
S2 C00R 1.815(8) . ?
S1 O2 1.418(5) . ?
S1 O1 1.421(5) . ?
S1 N1 1.613(6) . ?
S1 C26 1.823(8) . ?
F3 C26 1.330(9) . ?
F7 C00R 1.339(8) . ?
F1 C26 1.343(9) . ?
F6 C00R 1.327(8) . ?
F2 C26 1.322(9) . ?
F8 C00R 1.333(9) . ?
N2 C51 1.451(8) . ?
N2 C41 1.523(8) . ?
N1 C25 1.463(8) . ?
N1 C15 1.547(8) . ?
C10 C11 1.405(10) . ?
C10 C13 1.460(10) . ?
C10 C9 1.406(10) . ?
C46 C44 1.485(10) . ?
C46 C51 1.397(10) . ?
C46 C47 1.398(10) . ?
C17 H17 0.9500 . ?
C17 C18 1.341(10) . ?
C17 C15 1.495(10) . ?
C44 C43 1.312(10) . ?
C44 C45 1.515(10) . ?
C37 H37 0.9500 . ?
C37 C38 1.379(10) . ?
C37 C36 1.394(10) . ?
C5 H5 0.9500 . ?
C5 C6 1.408(10) . ?
C5 C4 1.381(10) . ?
C51 C50 1.375(10) . ?
C32 C31 1.378(10) . ?
C32 C27 1.388(10) . ?
C32 C33 1.498(10) . ?
C30 H30 0.9500 . ?
C30 C31 1.386(10) . ?
C30 C29 1.378(11) . ?
C11 H11 0.9500 . ?
C11 C12 1.367(10) . ?
C2 H2 0.9500 . ?
C2 C1 1.377(10) . ?
C2 C3 1.401(10) . ?
C31 H31 0.9500 . ?
C43 H43 0.9500 . ?
C43 C41 1.510(10) . ?
C6 C1 1.391(10) . ?
C6 C7 1.483(10) . ?
C13 H13 0.9500 . ?
C13 C14 1.337(10) . ?
C29 H29 0.9500 . ?
C29 C28 1.372(11) . ?
C1 H1 0.9500 . ?
C38 H38 0.9500 . ?
C38 C33 1.386(10) . ?
C50 H50 0.9500 . ?
C50 C49 1.385(10) . ?
C14 H14 0.9500 . ?
C14 C15 1.503(10) . ?
C39 H39 0.9500 . ?
C39 C36 1.479(10) . ?
C39 C40 1.306(10) . ?
C36 C35 1.382(10) . ?
C24 H24 0.9500 . ?
C24 C25 1.381(10) . ?
C24 C23 1.385(10) . ?
C7 C12 1.416(10) . ?
C7 C8 1.406(10) . ?
C3 H3 0.9500 . ?
C3 C4 1.375(10) . ?
C25 C20 1.407(10) . ?
C45 H45A 0.9800 . ?
C45 H45B 0.9800 . ?
C45 H45C 0.9800 . ?
C27 H27 0.9500 . ?
C27 C28 1.395(11) . ?
C21 H21 0.9500 . ?
C21 C20 1.396(10) . ?
C21 C22 1.374(11) . ?
C12 H12 0.9500 . ?
C40 H40 0.9500 . ?
C40 C41 1.511(10) . ?
C19 H19A 0.9800 . ?
C19 H19B 0.9800 . ?
C19 H19C 0.9800 . ?
C19 C18 1.497(10) . ?
C4 H4 0.9500 . ?
C41 C42 1.532(10) . ?
C34 H34 0.9500 . ?
C34 C33 1.393(10) . ?
C34 C35 1.399(10) . ?
C28 H28 0.9500 . ?
C18 C20 1.464(10) . ?
C9 H9 0.9500 . ?
C9 C8 1.391(10) . ?
C47 H47 0.9500 . ?
C47 C48 1.398(12) . ?
C15 C16 1.542(10) . ?
C22 H22 0.9500 . ?
C22 C23 1.382(11) . ?
C16 H16A 0.9800 . ?
C16 H16B 0.9800 . ?
C16 H16C 0.9800 . ?
C49 H49 0.9500 . ?
C49 C48 1.351(12) . ?
C48 H48 0.9500 . ?
C23 H23 0.9500 . ?
C42 H42A 0.9800 . ?
C42 H42B 0.9800 . ?
C42 H42C 0.9800 . ?
C8 H8 0.9500 . ?
C35 H35 0.9500 . ?

loop_
_geom_torsion_atom_site_label_1
_geom_torsion_atom_site_label_2
_geom_torsion_atom_site_label_3
_geom_torsion_atom_site_label_4
_geom_torsion
_geom_torsion_site_symmetry_1
_geom_torsion_site_symmetry_2
_geom_torsion_site_symmetry_3
_geom_torsion_site_symmetry_4
_geom_torsion_publ_flag
S2 N2 C51 C46 112.5(6) . . . . ?
S2 N2 C51 C50 -71.0(8) . . . . ?
S2 N2 C41 C43 -93.6(7) . . . . ?
S2 N2 C41 C40 150.8(5) . . . . ?
S2 N2 C41 C42 28.2(9) . . . . ?
S1 N1 C25 C24 70.3(8) . . . . ?
S1 N1 C25 C20 -111.4(6) . . . . ?
S1 N1 C15 C17 95.5(7) . . . . ?
S1 N1 C15 C14 -143.1(5) . . . . ?
S1 N1 C15 C16 -26.4(9) . . . . ?
O4 S2 N2 C51 167.8(5) . . . . ?
O4 S2 N2 C41 -43.1(7) . . . . ?
O4 S2 C00R F7 -65.0(6) . . . . ?
O4 S2 C00R F6 175.3(5) . . . . ?
O4 S2 C00R F8 53.3(6) . . . . ?
O2 S1 N1 C25 -33.7(6) . . . . ?
O2 S1 N1 C15 177.6(6) . . . . ?
O2 S1 C26 F3 177.2(5) . . . . ?
O2 S1 C26 F1 -64.1(6) . . . . ?
O2 S1 C26 F2 55.6(6) . . . . ?
O1 S1 N1 C25 -168.3(5) . . . . ?
O1 S1 N1 C15 43.0(6) . . . . ?
O1 S1 C26 F3 -55.4(6) . . . . ?
O1 S1 C26 F1 63.3(6) . . . . ?
O1 S1 C26 F2 -177.0(5) . . . . ?
O3 S2 N2 C51 34.0(6) . . . . ?
O3 S2 N2 C41 -176.9(6) . . . . ?
O3 S2 C00R F7 61.4(6) . . . . ?
O3 S2 C00R F6 -58.2(6) . . . . ?
O3 S2 C00R F8 179.8(5) . . . . ?
N2 S2 C00R F7 176.6(5) . . . . ?
N2 S2 C00R F6 57.0(6) . . . . ?
N2 S2 C00R F8 -65.0(6) . . . . ?
N2 C51 C50 C49 -178.3(7) . . . . ?
N1 S1 C26 F3 61.9(6) . . . . ?
N1 S1 C26 F1 -179.4(5) . . . . ?
N1 S1 C26 F2 -59.7(6) . . . . ?
N1 C25 C20 C21 179.3(6) . . . . ?
N1 C25 C20 C18 -3.9(10) . . . . ?
C10 C11 C12 C7 -0.1(12) . . . . ?
C10 C13 C14 C15 176.3(7) . . . . ?
C10 C9 C8 C7 -1.2(11) . . . . ?
C46 C44 C43 C41 1.5(10) . . . . ?
C46 C51 C50 C49 -2.0(11) . . . . ?
C46 C47 C48 C49 0.2(12) . . . . ?
C17 C18 C20 C25 -19.6(10) . . . . ?
C17 C18 C20 C21 157.0(8) . . . . ?
C44 C46 C51 N2 2.7(10) . . . . ?
C44 C46 C51 C50 -173.8(7) . . . . ?
C44 C46 C47 C48 174.6(7) . . . . ?
C44 C43 C41 N2 -38.2(9) . . . . ?
C44 C43 C41 C40 75.2(8) . . . . ?
C44 C43 C41 C42 -161.9(7) . . . . ?
C37 C38 C33 C32 177.3(7) . . . . ?
C37 C38 C33 C34 -3.4(11) . . . . ?
C37 C36 C35 C34 -1.1(12) . . . . ?
C5 C6 C1 C2 -1.0(10) . . . . ?
C5 C6 C7 C12 152.4(7) . . . . ?
C5 C6 C7 C8 -27.7(11) . . . . ?
C51 N2 C41 C43 56.9(7) . . . . ?
C51 N2 C41 C40 -58.7(7) . . . . ?
C51 N2 C41 C42 178.6(6) . . . . ?
C51 C46 C44 C43 18.8(10) . . . . ?
C51 C46 C44 C45 -161.5(7) . . . . ?
C51 C46 C47 C48 -1.6(11) . . . . ?
C51 C50 C49 C48 0.5(12) . . . . ?
C32 C27 C28 C29 -1.5(12) . . . . ?
C30 C29 C28 C27 -0.7(12) . . . . ?
C11 C10 C13 C14 -169.7(7) . . . . ?
C11 C10 C9 C8 1.3(11) . . . . ?
C2 C3 C4 C5 -0.5(11) . . . . ?
C31 C32 C27 C28 3.1(11) . . . . ?
C31 C32 C33 C38 -148.3(8) . . . . ?
C31 C32 C33 C34 32.4(11) . . . . ?
C31 C30 C29 C28 1.2(12) . . . . ?
C00R S2 N2 C51 -78.0(6) . . . . ?
C00R S2 N2 C41 71.1(6) . . . . ?
C6 C5 C4 C3 -0.4(12) . . . . ?
C6 C7 C12 C11 -179.8(7) . . . . ?
C6 C7 C8 C9 -179.6(7) . . . . ?
C13 C10 C11 C12 177.9(7) . . . . ?
C13 C10 C9 C8 -177.2(7) . . . . ?
C13 C14 C15 N1 -107.1(8) . . . . ?
C13 C14 C15 C17 8.8(11) . . . . ?
C13 C14 C15 C16 132.4(8) . . . . ?
C29 C30 C31 C32 0.4(12) . . . . ?
C1 C2 C3 C4 0.6(11) . . . . ?
C1 C6 C7 C12 -26.6(11) . . . . ?
C1 C6 C7 C8 153.2(7) . . . . ?
C38 C37 C36 C39 -178.5(7) . . . . ?
C38 C37 C36 C35 -0.2(12) . . . . ?
C50 C49 C48 C47 0.4(13) . . . . ?
C39 C36 C35 C34 177.2(7) . . . . ?
C39 C40 C41 N2 -112.1(9) . . . . ?
C39 C40 C41 C43 133.1(8) . . . . ?
C39 C40 C41 C42 11.4(11) . . . . ?
C36 C37 C38 C33 2.5(12) . . . . ?
C36 C39 C40 C41 -179.9(7) . . . . ?
C24 C25 C20 C21 -2.3(11) . . . . ?
C24 C25 C20 C18 174.5(7) . . . . ?
C7 C6 C1 C2 178.0(7) . . . . ?
C3 C2 C1 C6 0.2(11) . . . . ?
C25 N1 C15 C17 -54.6(7) . . . . ?
C25 N1 C15 C14 66.8(7) . . . . ?
C25 N1 C15 C16 -176.5(6) . . . . ?
C25 C24 C23 C22 -0.9(12) . . . . ?
C45 C44 C43 C41 -178.2(7) . . . . ?
C27 C32 C31 C30 -2.5(11) . . . . ?
C27 C32 C33 C38 29.6(11) . . . . ?
C27 C32 C33 C34 -149.7(7) . . . . ?
C21 C22 C23 C24 0.0(13) . . . . ?
C12 C7 C8 C9 0.3(11) . . . . ?
C40 C39 C36 C37 27.5(12) . . . . ?
C40 C39 C36 C35 -150.8(8) . . . . ?
C19 C18 C20 C25 161.5(7) . . . . ?
C19 C18 C20 C21 -22.0(11) . . . . ?
C4 C5 C6 C1 1.1(11) . . . . ?
C4 C5 C6 C7 -178.0(7) . . . . ?
C41 N2 C51 C46 -41.0(8) . . . . ?
C41 N2 C51 C50 135.5(7) . . . . ?
C33 C32 C31 C30 175.4(7) . . . . ?
C33 C32 C27 C28 -174.9(7) . . . . ?
C33 C34 C35 C36 0.2(12) . . . . ?
C18 C17 C15 N1 34.9(9) . . . . ?
C18 C17 C15 C14 -79.2(9) . . . . ?
C18 C17 C15 C16 158.5(7) . . . . ?
C9 C10 C11 C12 -0.7(12) . . . . ?
C9 C10 C13 C14 8.9(12) . . . . ?
C47 C46 C44 C43 -157.3(7) . . . . ?
C47 C46 C44 C45 22.4(11) . . . . ?
C47 C46 C51 N2 179.0(6) . . . . ?
C47 C46 C51 C50 2.5(11) . . . . ?
C15 N1 C25 C24 -136.6(7) . . . . ?
C15 N1 C25 C20 41.8(8) . . . . ?
C15 C17 C18 C19 -179.7(7) . . . . ?
C15 C17 C18 C20 1.4(10) . . . . ?
C20 C21 C22 C23 -0.4(13) . . . . ?
C22 C21 C20 C25 1.5(11) . . . . ?
C22 C21 C20 C18 -175.1(7) . . . . ?
C23 C24 C25 N1 -179.7(7) . . . . ?
C23 C24 C25 C20 2.0(11) . . . . ?
C8 C7 C12 C11 0.3(11) . . . . ?
C35 C34 C33 C32 -178.7(7) . . . . ?
C35 C34 C33 C38 2.1(11) . . . . ?
C26 S1 N1 C25 77.7(6) . . . . ?
C26 S1 N1 C15 -71.0(6) . . . . ?
